data_2200960
loop_
_publ_author_name
'Deschamps, Jeffrey R.'
'Flippen-Anderson, Judith L.'
'Brine, George A.'
'Hayes, James P.'
'George, Clifford'

_publ_section_title
;Boc-tyrosyl-<small>D</small>-alanyl-glycyl-<i>N</i>-methyl-phenylalanyl-<i>O</i>-methyl-methionine
 hydrate: a protected analog of metkephamid
;
_journal_issue 1
_journal_name_full 'Acta Crystallographica Section E'
_journal_page_first o13
_journal_page_last o15
_journal_paper_doi 10.1107/S1600536801020475
_journal_volume 58
_journal_year 2002
_chemical_formula_iupac 'C35 H49 N5 O9 S, H2 O, 0.125O'
_chemical_formula_moiety 'C35 H49 N5 O9 S, H2 O, 0.125O'
_chemical_formula_sum 'C35 H51 N5 O10.125 S'
_chemical_formula_weight 735.87
_chemical_name_systematic
;
boc-Metkephamid-OMe
;
_space_group_IT_number 5
_symmetry_cell_setting monoclinic
_symmetry_space_group_name_Hall 'C 2y'
_symmetry_space_group_name_H-M 'C 1 2 1'
_atom_sites_solution_hydrogens geom
_atom_sites_solution_primary direct
_atom_sites_solution_secondary difmap
_audit_creation_method SHELXL
_cell_angle_alpha 90.00
_cell_angle_beta 123.150(10)
_cell_angle_gamma 90.00
_cell_formula_units_Z 8
_cell_length_a 38.3540(10)
_cell_length_b 11.0000(10)
_cell_length_c 22.6890(10)
_cell_measurement_reflns_used 928
_cell_measurement_temperature 153(2)
_cell_measurement_theta_max 124.554
_cell_measurement_theta_min 5.506
_cell_volume 8014.4(12)
_computing_cell_refinement SMART
_computing_data_collection 'SMART (Bruker, 1999)'
_computing_data_reduction 'SAINT (Bruker, 2000)'
_computing_molecular_graphics 'SHELXTL (Sheldrick, 1997b)'
_computing_publication_material SHELXS97
_computing_structure_refinement 'SHELXL97 (Sheldrick, 1997a)'
_computing_structure_solution 'SHELXS97 (Sheldrick, 1990)'
_diffrn_ambient_temperature 153(2)
_diffrn_measured_fraction_theta_full .932
_diffrn_measured_fraction_theta_max .932
_diffrn_measurement_device 'Bruker SMART 6000 CCD'
_diffrn_measurement_method \w
_diffrn_radiation_monochromator 'Gobel optics'
_diffrn_radiation_source 'rotating anode'
_diffrn_radiation_type CuK\a
_diffrn_radiation_wavelength 1.54178
_diffrn_reflns_av_R_equivalents .0332
_diffrn_reflns_av_sigmaI/netI .0541
_diffrn_reflns_limit_h_max 44
_diffrn_reflns_limit_h_min -42
_diffrn_reflns_limit_k_max 12
_diffrn_reflns_limit_k_min -12
_diffrn_reflns_limit_l_max 25
_diffrn_reflns_limit_l_min -26
_diffrn_reflns_number 17149
_diffrn_reflns_reduction_process SAINT
_diffrn_reflns_theta_full 65.14
_diffrn_reflns_theta_max 65.1
_diffrn_reflns_theta_min 2.3
_diffrn_standards_number 0
_exptl_absorpt_coefficient_mu 1.207
_exptl_absorpt_correction_T_max .5730
_exptl_absorpt_correction_T_min .5590
_exptl_absorpt_correction_type multi-scan
_exptl_absorpt_process_details '(SADABS; Bruker, 2000)'
_exptl_crystal_colour colorless
_exptl_crystal_density_diffrn 1.220
_exptl_crystal_density_method 'not measured'
_exptl_crystal_description prism
_exptl_crystal_F_000 3144
_exptl_crystal_size_max .52
_exptl_crystal_size_mid .50
_exptl_crystal_size_min .46
_refine_diff_density_max .219
_refine_diff_density_min -.233
_refine_ls_abs_structure_details 'Flack (1983)'
_refine_ls_abs_structure_Flack .00(2)
_refine_ls_extinction_coef .000290(16)
_refine_ls_extinction_expression Fc^*^=kFc[1+0.001xFc^2^\l^3^/sin(2\q)]^-1/4^
_refine_ls_extinction_method SHELXL97
_refine_ls_goodness_of_fit_ref 1.008
_refine_ls_hydrogen_treatment mixed
_refine_ls_matrix_type full
_refine_ls_number_parameters 966
_refine_ls_number_reflns 10567
_refine_ls_number_restraints 11
_refine_ls_restrained_S_all 1.008
_refine_ls_R_factor_all .0538
_refine_ls_R_factor_gt .0431
_refine_ls_shift/su_max .056
_refine_ls_shift/su_mean .001
_refine_ls_structure_factor_coef Fsqd
_refine_ls_weighting_details 'calc w = 1/[\s^2^(Fo^2^)+(0.0576P)^2^] where P = (Fo^2^+2Fc^2^)/3'
_refine_ls_weighting_scheme calc
_refine_ls_wR_factor_gt .1041
_refine_ls_wR_factor_ref .1117
_reflns_number_gt 8802
_reflns_number_total 10567
_reflns_threshold_expression I>2\s(I)
_cod_data_source_file om6072.cif
_cod_data_source_block I
_cod_depositor_comments
;
The following automatic conversions were performed:

'_geom_hbond_publ_flag' value 'Y' changed to 'y' according to
/home/saulius/struct/CIF-dictionaries/cif_core.dic dictionary named
'cif_core.dic' version 2.4.1 from 2010-06-29 (15 times).

Automatic conversion script
Id: cif_fix_values 1715 2011-07-08 13:25:40Z adriana 
;
_cod_original_cell_volume 8014.4(8)
_cod_original_sg_symbol_H-M 'C 2'
_cod_database_code 2200960
_cod_database_fobs_code 2200960

loop_
_symmetry_equiv_pos_as_xyz
'x, y, z'
'-x, y, -z'
'x+1/2, y+1/2, z'
'-x+1/2, y+1/2, -z'

loop_
_atom_site_label
_atom_site_fract_x
_atom_site_fract_y
_atom_site_fract_z
_atom_site_U_iso_or_equiv
_atom_site_adp_type
_atom_site_calc_flag
_atom_site_refinement_flags
_atom_site_occupancy
_atom_site_disorder_assembly
_atom_site_disorder_group
_atom_site_type_symbol
C1 .20958(8) -.1808(3) .67153(17) .0599(8) Uani d . 1 . . C
C2 .17653(10) -.2765(3) .63626(18) .0697(9) Uani d . 1 . . C
H2A .1551 -.2607 .6449 .105 Uiso calc R 1 . . H
H2B .1886 -.3549 .6548 .105 Uiso calc R 1 . . H
H2C .1648 -.2751 .5865 .105 Uiso calc R 1 . . H
C3 .24368(10) -.2013(4) .6584(2) .0997(12) Uani d . 1 . . C
H3A .2317 -.2074 .6087 .150 Uiso calc R 1 . . H
H3B .2582 -.2753 .6810 .150 Uiso calc R 1 . . H
H3C .2628 -.1344 .6772 .150 Uiso calc R 1 . . H
C4 .22749(10) -.1709(3) .74995(17) .0797(12) Uani d . 1 . . C
H4A .2053 -.1594 .7571 .119 Uiso calc R 1 . . H
H4B .2462 -.1029 .7691 .119 Uiso calc R 1 . . H
H4C .2423 -.2441 .7731 .119 Uiso calc R 1 . . H
C5 .16102(7) -.0091(2) .63663(12) .0429(6) Uani d . 1 . . C
O0 .14031(5) -.05678(18) .65617(10) .0570(5) Uani d . 1 . . O
O .19344(5) -.06060(17) .63914(10) .0520(5) Uani d . 1 . . O
N1 .15405(5) .10180(19) .60842(10) .0427(5) Uani d . 1 . . N
H1A .1692 .1257 .5933 .051 Uiso calc R 1 . . H
C1A .12238(6) .1850(2) .60159(12) .0397(6) Uani d . 1 . . C
H1AA .1055 .1437 .6159 .048 Uiso calc R 1 . . H
C1B .14382(7) .2956(3) .64876(14) .0517(7) Uani d . 1 . . C
H1BA .1609 .2677 .6971 .062 Uiso calc R 1 . . H
H1BB .1624 .3303 .6367 .062 Uiso calc R 1 . . H
C1G .11589(7) .3949(3) .64524(13) .0459(6) Uani d . 1 . . C
C1D1 .10570(7) .4047(3) .69560(14) .0502(7) Uani d . 1 . . C
H1DA .1140 .3435 .7290 .060 Uiso calc R 1 . . H
C1E1 .08386(8) .5020(3) .69700(14) .0538(7) Uani d . 1 . . C
H1EA .0776 .5061 .7311 .065 Uiso calc R 1 . . H
C1Z .07112(7) .5943(3) .64781(14) .0518(7) Uani d . 1 . . C
O1Z .05121(6) .6921(2) .65272(11) .0656(5) Uani d . 1 . . O
H1ZA .0523 .7490 .6304 .098 Uiso calc R 1 . . H
C1E2 .07910(8) .5834(3) .59531(15) .0553(7) Uani d . 1 . . C
H1EB .0692 .6420 .5601 .066 Uiso calc R 1 . . H
C1D2 .10167(8) .4864(3) .59507(14) .0521(7) Uani d . 1 . . C
H1DB .1075 .4821 .5604 .062 Uiso calc R 1 . . H
C1' .09493(6) .2200(2) .52390(12) .0366(5) Uani d . 1 . . C
O1 .11108(5) .26260(18) .49390(9) .0466(4) Uani d . 1 . . O
N2 .05439(5) .19929(19) .49064(9) .0369(5) Uani d . 1 . . N
H2D .0443 .1694 .5132 .044 Uiso calc R 1 . . H
C2A .02686(7) .2271(2) .41571(12) .0408(6) Uani d . 1 . . C
H2AA .0419 .2124 .3927 .049 Uiso calc R 1 . . H
C2B .01257(9) .3586(3) .40377(17) .0650(9) Uani d . 1 . . C
H2BA .0364 .4112 .4238 .097 Uiso calc R 1 . . H
H2BB -.0024 .3737 .4258 .097 Uiso calc R 1 . . H
H2BC -.0053 .3739 .3542 .097 Uiso calc R 1 . . H
C2' -.01032(6) .1425(2) .38413(11) .0375(5) Uani d . 1 . . C
O2 -.02728(5) .11913(17) .41595(8) .0462(4) Uani d . 1 . . O
N3 -.02403(6) .0995(2) .32083(10) .0485(6) Uani d . 1 . . N
H3D -.0107 .1153 .3012 .058 Uiso calc R 1 . . H
C3A -.06148(8) .0259(3) .28388(13) .0576(8) Uani d . 1 . . C
H3AA -.0814 .0563 .2940 .069 Uiso calc R 1 . . H
H3AB -.0547 -.0572 .3008 .069 Uiso calc R 1 . . H
C3' -.08088(7) .0273(2) .20562(12) .0418(6) Uani d . 1 . . C
O3 -.06220(5) .07265(18) .18080(8) .0488(5) Uani d . 1 . . O
N4 -.11845(5) -.0263(2) .16651(10) .0421(5) Uani d . 1 . . N
C4N -.14027(8) -.0751(3) .19829(14) .0566(7) Uani d . 1 . . C
H4NA -.1227 -.1328 .2343 .085 Uiso calc R 1 . . H
H4NB -.1655 -.1145 .1627 .085 Uiso calc R 1 . . H
H4NC -.1469 -.0098 .2187 .085 Uiso calc R 1 . . H
C4A -.13759(7) -.0420(3) .09079(12) .0426(6) Uani d . 1 . . C
H4AA -.1199 -.0008 .0782 .051 Uiso calc R 1 . . H
C4B -.14080(8) -.1754(3) .06996(14) .0498(7) Uani d . 1 . . C
H4BA -.1569 -.2190 .0845 .060 Uiso calc R 1 . . H
H4BB -.1555 -.1813 .0191 .060 Uiso calc R 1 . . H
C4G -.09864(8) -.2339(3) .10298(15) .0532(7) Uani d . 1 . . C
C4D1 -.07727(8) -.2767(3) .17159(15) .0559(7) Uani d . 1 . . C
H4DA -.0899 -.2732 .1968 .067 Uiso calc R 1 . . H
C4E1 -.03787(9) -.3242(3) .20317(19) .0721(10) Uani d . 1 . . C
H4EA -.0239 -.3504 .2497 .087 Uiso calc R 1 . . H
C4Z -.01912(10) -.3331(4) .1665(2) .0838(12) Uani d . 1 . . C
H4ZA .0073 -.3668 .1876 .101 Uiso calc R 1 . . H
C4E2 -.03971(10) -.2917(4) .0982(2) .0873(11) Uani d . 1 . . C
H4EB -.0270 -.2976 .0732 .105 Uiso calc R 1 . . H
C4D2 -.07948(10) -.2410(4) .06578(18) .0727(9) Uani d . 1 . . C
H4DB -.0930 -.2123 .0198 .087 Uiso calc R 1 . . H
C4' -.18029(7) .0191(3) .05022(14) .0490(7) Uani d . 1 . . C
O4 -.21055(6) -.0231(2) .04811(14) .0864(8) Uani d . 1 . . O
N5 -.18228(6) .1214(2) .01828(11) .0468(5) Uani d . 1 . . N
H5A -.1601 .1476 .0216 .056 Uiso calc R 1 . . H
C5A -.22011(7) .1912(3) -.02197(14) .0478(6) Uani d . 1 B . C
H5AA -.2349 .1880 .0022 .057 Uiso calc R 1 . . H
C5B -.20982(8) .3234(3) -.02593(15) .0528(7) Uani d . 1 . . C
H5BA -.2347 .3672 -.0606 .063 Uiso calc R 1 A 1 H
H5BB -.1896 .3286 -.0389 .063 Uiso calc R 1 A 1 H
C5G -.19136(19) .3783(7) .0496(3) .0625(19) Uani d P .607(2) B 1 C
H5GA -.1768 .3149 .0845 .075 Uiso calc PR .607(2) B 1 H
H5GB -.2140 .4072 .0533 .075 Uiso calc PR .607(2) B 1 H
S5 -.15525(4) .50422(12) .06840(7) .0620(4) Uani d P .607(2) B 1 S
C5D -.1079(2) .4096(9) .0885(6) .119(4) Uani d P .607(2) B 1 C
H5DA -.0849 .4627 .1012 .178 Uiso calc PR .607(2) B 1 H
H5DB -.1147 .3637 .0475 .178 Uiso calc PR .607(2) B 1 H
H5DC -.1003 .3550 .1267 .178 Uiso calc PR .607(2) B 1 H
C5G' -.1902(3) .4046(13) .0377(7) .078(4) Uani d P .393(2) B 2 C
H5GC -.2105 .4150 .0502 .094 Uiso calc PR .393(2) B 2 H
H5GD -.1865 .4837 .0230 .094 Uiso calc PR .393(2) B 2 H
S5' -.14488(9) .3684(3) .11194(14) .1068(11) Uani d P .393(2) B 2 S
C5D' -.1132(4) .4301(13) .0774(6) .071(3) Uani d PU .393(2) B 2 C
H5DD -.0841 .4239 .1134 .106 Uiso calc PR .393(2) B 2 H
H5DE -.1203 .5138 .0643 .106 Uiso calc PR .393(2) B 2 H
H5DF -.1191 .3839 .0370 .106 Uiso calc PR .393(2) B 2 H
C5' -.24805(7) .1370(3) -.09479(13) .0447(6) Uani d . 1 . . C
O5 -.23548(6) .0820(2) -.12542(10) .0634(6) Uani d . 1 B . O
O5' -.28756(5) .1579(2) -.12085(10) .0607(6) Uani d . 1 B . O
C6 -.31732(9) .1037(4) -.18819(16) .0685(10) Uani d . 1 . . C
H6A -.3450 .1253 -.2018 .103 Uiso calc R 1 B . H
H6B -.3143 .0168 -.1846 .103 Uiso calc R 1 . . H
H6C -.3124 .1328 -.2229 .103 Uiso calc R 1 . . H
C11 -.21310(8) -.3037(3) -.15058(16) .0593(8) Uani d . 1 . . C
C12 -.23658(11) -.3041(4) -.22965(18) .0845(12) Uani d . 1 . . C
H12A -.2172 -.2990 -.2439 .127 Uiso calc R 1 . . H
H12B -.2551 -.2357 -.2480 .127 Uiso calc R 1 . . H
H12C -.2524 -.3779 -.2475 .127 Uiso calc R 1 . . H
C13 -.18066(11) -.3998(3) -.1175(2) .0825(12) Uani d . 1 . . C
H13A -.1623 -.3925 -.1337 .124 Uiso calc R 1 . . H
H13B -.1937 -.4783 -.1301 .124 Uiso calc R 1 . . H
H13C -.1650 -.3907 -.0672 .124 Uiso calc R 1 . . H
C14 -.24257(10) -.3125(4) -.1256(2) .0881(12) Uani d . 1 . . C
H14A -.2630 -.2492 -.1471 .132 Uiso calc R 1 . . H
H14B -.2271 -.3038 -.0753 .132 Uiso calc R 1 . . H
H14C -.2562 -.3902 -.1386 .132 Uiso calc R 1 . . H
C15 -.16552(7) -.1358(3) -.13432(13) .0458(7) Uani d . 1 . . C
O11" -.19436(6) -.18327(19) -.12436(11) .0593(5) Uani d . 1 . . O
O15" -.14846(6) -.1896(2) -.15847(12) .0658(6) Uani d . 1 . . O
N11 -.15887(7) -.0206(2) -.11335(13) .0573(6) Uani d . 1 . . N
H11A -.1732 .0079 -.0978 .069 Uiso calc R 1 . . H
C11A -.12971(7) .0613(3) -.11431(14) .0471(6) Uani d . 1 . . C
H11B -.1120 .0164 -.1255 .056 Uiso calc R 1 . . H
C11B -.15384(8) .1604(3) -.16950(15) .0558(8) Uani d . 1 . . C
H11C -.1689 .1227 -.2157 .067 Uiso calc R 1 . . H
H11D -.1743 .1946 -.1617 .067 Uiso calc R 1 . . H
C11G -.12814(8) .2621(3) -.17019(14) .0526(7) Uani d . 1 . . C
C11D -.11808(9) .3615(3) -.12645(16) .0603(8) Uani d . 1 . . C
H11E -.1271 .3632 -.0959 .072 Uiso calc R 1 . . H
C11E -.09502(9) .4590(3) -.12637(17) .0677(9) Uani d . 1 . . C
H11F -.0889 .5245 -.0963 .081 Uiso calc R 1 . . H
C11Z -.08132(9) .4578(4) -.17132(19) .0753(10) Uani d . 1 . . C
O11Z -.06014(8) .5521(3) -.17546(16) .1056(9) Uani d . 1 . . O
H11G -.0626 .6120 -.1565 .158 Uiso calc R 1 . . H
C11Y -.09007(10) .3578(4) -.21446(19) .0783(10) Uani d . 1 . . C
H11H -.0803 .3556 -.2440 .094 Uiso calc R 1 . . H
C11X -.11306(9) .2614(3) -.21410(16) .0663(9) Uani d . 1 . . C
H11I -.1186 .1951 -.2434 .080 Uiso calc R 1 . . H
C11' -.10328(7) .1163(3) -.04072(12) .0445(6) Uani d . 1 . . C
O11 -.12059(5) .16162(19) -.01381(10) .0547(5) Uani d . 1 . . O
N12 -.06212(6) .1100(3) -.00834(11) .0610(7) Uani d . 1 . . N
H12D -.0513 .0792 -.0296 .073 Uiso calc R 1 . . H
C12A -.03522(8) .1561(4) .06392(14) .0752(11) Uani d . 1 . . C
H12E -.0514 .1580 .0855 .090 Uiso calc R 1 . . H
C12B -.01902(12) .2821(5) .0671(2) .1023(15) Uani d . 1 . . C
H12F -.0420 .3369 .0408 .153 Uiso calc R 1 . . H
H12G -.0024 .2814 .0473 .153 Uiso calc R 1 . . H
H12H -.0023 .3084 .1152 .153 Uiso calc R 1 . . H
C12' .00076(8) .0665(4) .10518(15) .0777(12) Uani d . 1 . . C
O12 .02313(6) .0338(4) .08436(12) .1115(13) Uani d . 1 . . O
N13 .00695(7) .0305(3) .16498(12) .0633(7) Uani d . 1 . . N
H13D -.0112 .0487 .1747 .076 Uiso calc R 1 . . H
C13A .04303(9) -.0385(4) .21522(15) .0667(9) Uani d . 1 . . C
H13E .0611 -.0490 .1981 .080 Uiso calc R 1 . . H
H13F .0345 -.1183 .2208 .080 Uiso calc R 1 . . H
C13' .06648(7) .0257(3) .28538(13) .0462(6) Uani d . 1 . . C
O13 .04815(5) .0965(2) .30163(9) .0540(5) Uani d . 1 . . O
N14 .10714(6) -.0022(2) .32794(10) .0425(5) Uani d . 1 . . N
C14N .12804(8) -.0871(3) .30748(14) .0539(7) Uani d . 1 . . C
H14D .1282 -.0543 .2684 .081 Uiso calc R 1 . . H
H14E .1135 -.1634 .2942 .081 Uiso calc R 1 . . H
H14F .1562 -.0994 .3465 .081 Uiso calc R 1 . . H
C14A .12988(7) .0438(2) .40005(12) .0412(6) Uani d . 1 . . C
H14G .1099 .0880 .4061 .049 Uiso calc R 1 . . H
C14B .14791(7) -.0593(3) .45453(13) .0467(6) Uani d . 1 . . C
H14H .1693 -.1015 .4522 .056 Uiso calc R 1 . . H
H14I .1607 -.0252 .5014 .056 Uiso calc R 1 . . H
C14G .11449(7) -.1486(2) .44152(13) .0452(6) Uani d . 1 . . C
C14D .11486(9) -.2675(3) .42242(18) .0658(8) Uani d . 1 . . C
H14J .1368 -.2943 .4192 .079 Uiso calc R 1 . . H
C14E .08331(11) -.3480(3) .4079(2) .0782(10) Uani d . 1 . . C
H14K .0842 -.4277 .3952 .094 Uiso calc R 1 . . H
C14Z .05080(9) -.3103(3) .41233(17) .0645(8) Uani d . 1 . . C
H14L .0292 -.3634 .4014 .077 Uiso calc R 1 . . H
C14Y .05049(9) -.1939(3) .43294(16) .0597(8) Uani d . 1 . . C
H14M .0288 -.1685 .4372 .072 Uiso calc R 1 . . H
C14X .08194(8) -.1132(3) .44764(14) .0536(7) Uani d . 1 . . C
H14N .0812 -.0344 .4618 .064 Uiso calc R 1 . . H
C14' .16399(7) .1343(2) .41393(12) .0411(6) Uani d . 1 . . C
O14 .18350(5) .12637(19) .38582(10) .0574(5) Uani d . 1 . . O
N15 .17164(6) .2185(2) .46196(11) .0459(5) Uani d . 1 . . N
H15A .1564 .2187 .4791 .055 Uiso calc R 1 . . H
C15A .20394(7) .3092(2) .48691(13) .0439(6) Uani d . 1 . . C
H15B .2260 .2764 .4821 .053 Uiso calc R 1 . . H
C15B .18708(8) .4262(3) .44207(14) .0520(7) Uani d . 1 . . C
H15C .1675 .4034 .3933 .062 Uiso calc R 1 . . H
H15D .1719 .4726 .4574 .062 Uiso calc R 1 . . H
C15G .22023(8) .5072(3) .44589(16) .0603(8) Uani d . 1 . . C
H15E .2356 .4607 .4310 .072 Uiso calc R 1 . . H
H15F .2396 .5308 .4945 .072 Uiso calc R 1 . . H
S15 .20030(2) .64239(7) .39285(4) .0635(2) Uani d . 1 . . S
C15D .17037(19) .5858(5) .3073(2) .139(2) Uani d . 1 . . C
H15G .1581 .6522 .2747 .208 Uiso calc R 1 . . H
H15H .1487 .5347 .3028 .208 Uiso calc R 1 . . H
H15I .1878 .5394 .2974 .208 Uiso calc R 1 . . H
C15' .22198(7) .3297(2) .56408(13) .0431(6) Uani d . 1 . . C
O15 .21183(5) .2769(2) .59850(10) .0594(5) Uani d . 1 . . O
O15' .25061(5) .41852(18) .58982(9) .0523(5) Uani d . 1 . . O
C16 .26957(8) .4467(3) .66293(14) .0561(7) Uani d . 1 . . C
H16A .2895 .5108 .6761 .084 Uiso calc R 1 . . H
H16B .2834 .3758 .6908 .084 Uiso calc R 1 . . H
H16C .2485 .4725 .6708 .084 Uiso calc R 1 . . H
O1S .05487(6) .8813(2) .57992(12) .0665(6) Uani d . 1 . . O
H1SA .0421(9) .947(4) .5748(19) .093 Uiso d D 1 . . H
H1SB .0802(10) .896(4) .5936(19) .093 Uiso d D 1 . . H
O2S -.06536(8) -.2403(3) -.11361(19) .1077(10) Uani d D 1 . . O
H2SA -.0911(5) -.221(4) -.126(2) .151 Uiso d D 1 . . H
H2SB -.0487(9) -.182(3) -.086(2) .151 Uiso d D 1 . . H
O3S .0078(4) -.1467(10) .0000(8) .104(4) Uiso d P .25 . . O

loop_
_atom_site_aniso_label
_atom_site_aniso_U_11
_atom_site_aniso_U_22
_atom_site_aniso_U_33
_atom_site_aniso_U_12
_atom_site_aniso_U_13
_atom_site_aniso_U_23
C1 .0497(12) .0451(16) .0807(18) .0104(13) .0328(12) .0204(13)
C2 .0739(18) .0463(18) .076(2) .0018(16) .0326(15) .0068(14)
C3 .0848(18) .071(2) .167(3) .0409(18) .0841(19) .052(2)
C4 .0688(18) .063(2) .065(2) -.0059(18) .0102(15) .0215(16)
C5 .0362(10) .0476(15) .0404(12) .0053(11) .0180(8) .0067(10)
O0 .0548(8) .0592(12) .0664(10) .0063(9) .0392(7) .0179(8)
O .0466(8) .0464(11) .0681(10) .0116(8) .0347(7) .0176(8)
N1 .0376(8) .0437(12) .0496(10) .0066(9) .0256(7) .0091(8)
C1A .0343(9) .0418(14) .0414(12) .0015(10) .0196(8) .0005(9)
C1B .0343(10) .0677(19) .0426(13) -.0010(12) .0144(9) -.0086(12)
C1G .0350(10) .0520(16) .0448(12) -.0059(11) .0181(9) -.0151(11)
C1D1 .0448(11) .0553(17) .0452(13) -.0051(12) .0213(10) -.0062(11)
C1E1 .0500(11) .0608(18) .0564(14) -.0075(13) .0327(10) -.0105(12)
C1Z .0420(11) .0509(16) .0602(15) -.0062(12) .0264(10) -.0157(12)
O1Z .0664(9) .0559(12) .0872(12) .0055(10) .0502(9) -.0106(9)
C1E2 .0594(13) .0518(16) .0556(15) -.0009(13) .0321(11) -.0056(12)
C1D2 .0559(12) .0513(16) .0526(13) -.0047(13) .0321(10) -.0114(11)
C1' .0333(9) .0315(12) .0420(11) -.0001(10) .0187(8) -.0042(9)
O1 .0353(7) .0606(11) .0455(8) -.0046(8) .0231(6) .0047(7)
N2 .0331(8) .0415(11) .0344(9) -.0035(8) .0174(7) .0007(8)
C2A .0318(10) .0470(15) .0366(12) -.0025(10) .0141(8) .0033(10)
C2B .0523(15) .0497(18) .0628(18) -.0027(14) .0121(13) .0091(14)
C2' .0325(9) .0419(13) .0349(11) -.0003(10) .0164(8) .0010(9)
O2 .0436(7) .0587(11) .0423(8) -.0123(8) .0273(6) -.0100(7)
N3 .0430(8) .0669(15) .0392(10) -.0179(10) .0247(7) -.0105(9)
C3A .0526(12) .079(2) .0433(13) -.0257(14) .0276(10) -.0108(12)
C3' .0384(10) .0471(15) .0396(11) -.0024(11) .0211(8) -.0034(10)
O3 .0391(7) .0670(12) .0404(8) -.0127(8) .0218(6) -.0029(7)
N4 .0357(8) .0506(13) .0411(10) -.0071(9) .0217(7) -.0037(8)
C4N .0556(12) .0654(19) .0572(14) -.0201(13) .0363(10) -.0117(12)
C4A .0339(9) .0533(16) .0382(12) -.0036(11) .0180(8) .0017(10)
C4B .0432(11) .0580(17) .0396(13) -.0042(13) .0173(9) -.0043(11)
C4G .0494(12) .0526(17) .0612(15) -.0067(12) .0326(11) -.0112(12)
C4D1 .0526(13) .0512(17) .0637(16) .0039(13) .0317(11) .0037(12)
C4E1 .0525(14) .076(2) .081(2) .0077(16) .0320(14) .0068(16)
C4Z .0561(15) .082(3) .109(3) .0117(18) .0427(16) .005(2)
C4E2 .0755(15) .103(3) .115(2) -.003(2) .0722(15) -.016(2)
C4D2 .0715(16) .087(3) .0684(18) .0020(17) .0439(13) -.0069(16)
C4' .0375(10) .0564(17) .0468(13) -.0052(12) .0190(9) .0000(11)
O4 .0406(9) .0968(17) .1152(16) .0068(11) .0384(10) .0476(13)
N5 .0334(8) .0548(14) .0493(11) .0028(10) .0207(7) .0070(9)
C5A .0369(10) .0542(16) .0498(13) .0043(12) .0221(9) .0010(11)
C5B .0465(12) .0480(16) .0565(15) .0032(13) .0234(10) -.0024(12)
C5G .065(3) .063(4) .065(3) -.025(3) .039(2) -.024(2)
S5 .0606(6) .0480(7) .0737(7) -.0073(6) .0345(5) -.0152(5)
C5D .046(3) .125(7) .158(6) -.013(4) .038(4) -.078(5)
C5G' .078(5) .073(8) .111(7) .008(5) .068(5) -.014(6)
S5' .1018(18) .114(2) .0623(15) .0175(17) .0175(12) -.0227(14)
C5D' .067(4) .063(5) .073(4) -.004(4) .033(3) -.018(4)
C5' .0405(10) .0408(14) .0488(13) -.0007(11) .0219(9) .0038(11)
O5 .0499(9) .0799(15) .0561(10) .0055(10) .0263(8) -.0118(10)
O5' .0335(7) .0762(15) .0610(11) .0016(9) .0185(7) -.0080(10)
C6 .0458(13) .081(2) .0614(18) -.0051(16) .0180(12) -.0042(16)
C11 .0490(13) .0473(17) .0641(17) -.0096(14) .0198(12) .0007(13)
C12 .0755(19) .073(2) .068(2) -.0311(19) .0158(16) .0032(18)
C13 .0744(19) .059(2) .091(2) -.0010(19) .0304(17) .0123(18)
C14 .0788(18) .082(3) .112(3) -.029(2) .0580(17) -.006(2)
C15 .0368(11) .0464(15) .0462(13) -.0036(11) .0175(9) -.0030(10)
O11" .0555(9) .0504(12) .0783(11) -.0111(9) .0405(8) -.0085(9)
O15" .0611(9) .0633(13) .0837(12) -.0094(10) .0464(9) -.0193(10)
N11 .0538(10) .0498(14) .0825(13) -.0127(11) .0465(9) -.0174(10)
C11A .0375(10) .0481(16) .0528(13) -.0051(11) .0229(9) -.0049(11)
C11B .0443(12) .0615(19) .0473(14) -.0048(13) .0158(10) -.0076(12)
C11G .0444(12) .0595(18) .0491(14) -.0002(13) .0225(10) -.0016(12)
C11D .0629(14) .065(2) .0602(16) -.0065(15) .0380(12) .0010(13)
C11E .0648(14) .069(2) .0765(18) -.0105(16) .0435(13) -.0003(15)
C11Z .0582(14) .080(2) .092(2) -.0024(17) .0444(14) .0161(18)
O11Z .0949(12) .102(2) .153(2) -.0208(15) .0891(13) .0091(16)
C11Y .0799(16) .094(3) .0863(19) .0083(19) .0616(14) .0134(17)
C11X .0670(15) .074(2) .0597(17) .0124(16) .0357(13) .0021(14)
C11' .0415(10) .0485(16) .0442(12) -.0053(11) .0240(9) .0019(10)
O11 .0467(8) .0674(13) .0580(10) -.0051(9) .0337(7) -.0091(8)
N12 .0372(9) .108(2) .0385(11) -.0071(12) .0212(8) -.0045(11)
C12A .0474(12) .144(4) .0367(14) -.0155(18) .0250(10) -.0124(16)
C12B .083(2) .151(4) .060(2) -.044(3) .0307(16) -.032(2)
C12' .0366(11) .157(4) .0412(14) -.0136(18) .0222(10) -.0093(17)
O12 .0549(10) .237(4) .0574(12) .0148(17) .0399(9) .0069(16)
N13 .0428(9) .109(2) .0407(11) -.0111(13) .0248(8) -.0140(12)
C13A .0538(13) .092(2) .0517(15) -.0052(16) .0268(11) -.0191(15)
C13' .0425(10) .0571(17) .0433(12) -.0070(12) .0262(9) -.0032(11)
O13 .0408(7) .0745(14) .0451(9) .0034(9) .0224(6) -.0067(8)
N14 .0412(8) .0475(13) .0427(10) -.0018(9) .0254(7) -.0006(8)
C14N .0532(12) .0547(17) .0584(15) -.0005(13) .0334(11) -.0098(12)
C14A .0430(10) .0413(14) .0407(12) -.0020(11) .0238(9) -.0015(10)
C14B .0413(10) .0494(16) .0469(13) .0015(12) .0224(9) .0060(11)
C14G .0455(11) .0435(15) .0457(13) .0023(11) .0244(9) .0070(10)
C14D .0701(14) .0474(18) .097(2) .0023(14) .0565(14) .0001(14)
C14E .0955(19) .0431(18) .114(2) -.0129(17) .0689(17) -.0102(16)
C14Z .0637(14) .0531(18) .0814(18) -.0157(15) .0427(13) -.0020(14)
C14Y .0564(13) .0614(19) .0716(16) -.0046(14) .0417(12) .0035(13)
C14X .0581(13) .0508(17) .0591(15) -.0022(13) .0367(11) -.0029(12)
C14' .0349(9) .0452(14) .0418(12) .0001(11) .0201(8) .0014(10)
O14 .0564(8) .0612(12) .0707(10) -.0118(9) .0451(7) -.0164(9)
N15 .0473(9) .0459(13) .0530(11) -.0085(10) .0328(8) -.0032(9)
C15A .0408(10) .0451(15) .0467(13) -.0059(11) .0246(9) -.0045(10)
C15B .0427(11) .0565(17) .0531(14) -.0012(13) .0239(10) .0033(12)
C15G .0521(13) .064(2) .0593(16) -.0097(14) .0270(11) .0063(14)
S15 .0647(4) .0525(4) .0719(4) -.0033(4) .0365(3) .0092(3)
C15D .220(6) .080(3) .070(3) -.023(4) .049(3) .016(2)
C15' .0361(10) .0425(14) .0504(13) -.0001(11) .0233(9) .0013(10)
O15 .0495(8) .0762(14) .0557(10) -.0175(10) .0309(7) -.0015(9)
O15' .0577(9) .0495(11) .0489(9) -.0131(9) .0287(7) -.0058(8)
C16 .0556(13) .0618(19) .0480(14) -.0112(14) .0265(11) -.0100(12)
O1S .0653(10) .0568(13) .0840(12) .0022(10) .0449(9) -.0121(10)
O2S .0823(13) .0830(19) .172(2) .0008(15) .0784(15) .0180(17)

loop_
_atom_type_symbol
_atom_type_description
_atom_type_scat_dispersion_real
_atom_type_scat_dispersion_imag
_atom_type_scat_source
C C .0181 .0091 'International Tables Vol C Tables 4.2.6.8 and 6.1.1.4'
H H .0000 .0000 'International Tables Vol C Tables 4.2.6.8 and 6.1.1.4'
N N .0311 .0180 'International Tables Vol C Tables 4.2.6.8 and 6.1.1.4'
O O .0492 .0322 'International Tables Vol C Tables 4.2.6.8 and 6.1.1.4'
S S .3331 .5567 'International Tables Vol C Tables 4.2.6.8 and 6.1.1.4'

loop_
_geom_angle_atom_site_label_1
_geom_angle_atom_site_label_2
_geom_angle_atom_site_label_3
_geom_angle
O C1 C2 111.2(2)
O C1 C3 102.1(3)
C2 C1 C3 111.1(3)
O C1 C4 108.5(3)
C2 C1 C4 112.6(3)
C3 C1 C4 110.8(3)
C1 C2 H2A 109.5
C1 C2 H2B 109.5
H2A C2 H2B 109.5
C1 C2 H2C 109.5
H2A C2 H2C 109.5
H2B C2 H2C 109.5
C1 C3 H3A 109.5
C1 C3 H3B 109.5
H3A C3 H3B 109.5
C1 C3 H3C 109.5
H3A C3 H3C 109.5
H3B C3 H3C 109.5
C1 C4 H4A 109.5
C1 C4 H4B 109.5
H4A C4 H4B 109.5
C1 C4 H4C 109.5
H4A C4 H4C 109.5
H4B C4 H4C 109.5
O0 C5 N1 124.6(2)
O0 C5 O 125.2(2)
N1 C5 O 110.2(2)
C5 O C1 121.9(2)
C5 N1 C1A 124.1(2)
C5 N1 H1A 118.0
C1A N1 H1A 118.0
N1 C1A C1' 106.8(2)
N1 C1A C1B 109.07(18)
C1' C1A C1B 112.0(2)
N1 C1A H1AA 109.6
C1' C1A H1AA 109.6
C1B C1A H1AA 109.6
C1G C1B C1A 116.52(19)
C1G C1B H1BA 108.2
C1A C1B H1BA 108.2
C1G C1B H1BB 108.2
C1A C1B H1BB 108.2
H1BA C1B H1BB 107.3
C1D2 C1G C1D1 117.0(3)
C1D2 C1G C1B 121.4(3)
C1D1 C1G C1B 121.5(3)
C1E1 C1D1 C1G 121.7(3)
C1E1 C1D1 H1DA 119.1
C1G C1D1 H1DA 119.1
C1D1 C1E1 C1Z 120.3(3)
C1D1 C1E1 H1EA 119.8
C1Z C1E1 H1EA 119.8
O1Z C1Z C1E1 118.8(3)
O1Z C1Z C1E2 122.4(3)
C1E1 C1Z C1E2 118.8(3)
C1Z O1Z H1ZA 109.5
C1D2 C1E2 C1Z 120.3(3)
C1D2 C1E2 H1EB 119.8
C1Z C1E2 H1EB 119.8
C1E2 C1D2 C1G 121.7(3)
C1E2 C1D2 H1DB 119.2
C1G C1D2 H1DB 119.2
O1 C1' N2 122.5(2)
O1 C1' C1A 119.62(19)
N2 C1' C1A 117.9(2)
C1' N2 C2A 120.2(2)
C1' N2 H2D 119.9
C2A N2 H2D 119.9
N2 C2A C2' 108.4(2)
N2 C2A C2B 111.6(2)
C2' C2A C2B 110.2(2)
N2 C2A H2AA 108.8
C2' C2A H2AA 108.8
C2B C2A H2AA 108.8
C2A C2B H2BA 109.5
C2A C2B H2BB 109.5
H2BA C2B H2BB 109.5
C2A C2B H2BC 109.5
H2BA C2B H2BC 109.5
H2BB C2B H2BC 109.5
O2 C2' N3 122.6(2)
O2 C2' C2A 120.8(2)
N3 C2' C2A 116.6(2)
C2' N3 C3A 120.6(2)
C2' N3 H3D 119.7
C3A N3 H3D 119.7
N3 C3A C3' 111.8(2)
N3 C3A H3AA 109.3
C3' C3A H3AA 109.3
N3 C3A H3AB 109.3
C3' C3A H3AB 109.3
H3AA C3A H3AB 107.9
O3 C3' N4 123.8(2)
O3 C3' C3A 120.5(2)
N4 C3' C3A 115.7(2)
C3' N4 C4A 119.6(2)
C3' N4 C4N 121.8(2)
C4A N4 C4N 118.52(19)
N4 C4N H4NA 109.5
N4 C4N H4NB 109.5
H4NA C4N H4NB 109.5
N4 C4N H4NC 109.5
H4NA C4N H4NC 109.5
H4NB C4N H4NC 109.5
N4 C4A C4B 112.4(2)
N4 C4A C4' 109.9(2)
C4B C4A C4' 111.0(2)
N4 C4A H4AA 107.8
C4B C4A H4AA 107.8
C4' C4A H4AA 107.8
C4G C4B C4A 112.0(2)
C4G C4B H4BA 109.2
C4A C4B H4BA 109.2
C4G C4B H4BB 109.2
C4A C4B H4BB 109.2
H4BA C4B H4BB 107.9
C4D1 C4G C4D2 118.6(3)
C4D1 C4G C4B 121.2(3)
C4D2 C4G C4B 120.1(3)
C4E1 C4D1 C4G 121.4(3)
C4E1 C4D1 H4DA 119.3
C4G C4D1 H4DA 119.3
C4Z C4E1 C4D1 120.3(3)
C4Z C4E1 H4EA 119.9
C4D1 C4E1 H4EA 119.9
C4E1 C4Z C4E2 119.5(3)
C4E1 C4Z H4ZA 120.2
C4E2 C4Z H4ZA 120.2
C4Z C4E2 C4D2 120.9(3)
C4Z C4E2 H4EB 119.6
C4D2 C4E2 H4EB 119.6
C4G C4D2 C4E2 119.3(3)
C4G C4D2 H4DB 120.3
C4E2 C4D2 H4DB 120.3
O4 C4' N5 122.2(2)
O4 C4' C4A 122.5(3)
N5 C4' C4A 115.3(2)
C4' N5 C5A 122.6(2)
C4' N5 H5A 118.7
C5A N5 H5A 118.7
N5 C5A C5' 110.3(2)
N5 C5A C5B 110.0(2)
C5' C5A C5B 111.3(2)
N5 C5A H5AA 108.4
C5' C5A H5AA 108.4
C5B C5A H5AA 108.4
C5G' C5B C5A 121.3(6)
C5G' C5B C5G 15.3(7)
C5A C5B C5G 106.2(3)
C5G' C5B H5BA 103.7
C5A C5B H5BA 110.5
C5G C5B H5BA 110.5
C5G' C5B H5BB 101.2
C5A C5B H5BB 110.5
C5G C5B H5BB 110.5
H5BA C5B H5BB 108.7
C5B C5G S5 112.0(5)
C5B C5G H5GA 109.2
S5 C5G H5GA 109.2
C5B C5G H5GB 109.2
S5 C5G H5GB 109.2
H5GA C5G H5GB 107.9
C5G S5 C5D 98.1(4)
S5 C5D H5DA 109.5
S5 C5D H5DB 109.5
H5DA C5D H5DB 109.5
S5 C5D H5DC 109.5
H5DA C5D H5DC 109.5
H5DB C5D H5DC 109.5
C5B C5G' S5' 121.5(8)
C5B C5G' H5GC 106.9
S5' C5G' H5GC 107.0
C5B C5G' H5GD 107.0
S5' C5G' H5GD 107.0
H5GC C5G' H5GD 106.7
C5G' S5' C5D' 92.7(7)
S5' C5D' H5DD 109.5
S5' C5D' H5DE 109.5
H5DD C5D' H5DE 109.5
S5' C5D' H5DF 109.5
H5DD C5D' H5DF 109.5
H5DE C5D' H5DF 109.5
O5 C5' O5' 123.9(2)
O5 C5' C5A 124.0(2)
O5' C5' C5A 112.1(2)
C5' O5' C6 117.0(2)
O5' C6 H6A 109.5
O5' C6 H6B 109.5
H6A C6 H6B 109.5
O5' C6 H6C 109.5
H6A C6 H6C 109.5
H6B C6 H6C 109.5
O11" C11 C13 110.4(2)
O11" C11 C12 109.1(3)
C13 C11 C12 113.0(3)
O11" C11 C14 101.9(3)
C13 C11 C14 110.7(3)
C12 C11 C14 111.3(3)
C11 C12 H12A 109.5
C11 C12 H12B 109.5
H12A C12 H12B 109.5
C11 C12 H12C 109.5
H12A C12 H12C 109.5
H12B C12 H12C 109.5
C11 C13 H13A 109.5
C11 C13 H13B 109.5
H13A C13 H13B 109.5
C11 C13 H13C 109.5
H13A C13 H13C 109.5
H13B C13 H13C 109.5
C11 C14 H14A 109.5
C11 C14 H14B 109.5
H14A C14 H14B 109.5
C11 C14 H14C 109.5
H14A C14 H14C 109.5
H14B C14 H14C 109.5
O15" C15 N11 125.6(3)
O15" C15 O11" 125.5(3)
N11 C15 O11" 108.9(2)
C15 O11" C11 123.1(2)
C15 N11 C11A 126.0(3)
C15 N11 H11A 117.0
C11A N11 H11A 117.0
N11 C11A C11' 106.7(2)
N11 C11A C11B 109.2(2)
C11' C11A C11B 110.8(2)
N11 C11A H11B 110.0
C11' C11A H11B 110.0
C11B C11A H11B 110.0
C11G C11B C11A 115.7(2)
C11G C11B H11C 108.4
C11A C11B H11C 108.4
C11G C11B H11D 108.4
C11A C11B H11D 108.4
H11C C11B H11D 107.4
C11D C11G C11X 117.0(3)
C11D C11G C11B 120.7(3)
C11X C11G C11B 122.3(3)
C11G C11D C11E 122.6(3)
C11G C11D H11E 118.7
C11E C11D H11E 118.7
C11Z C11E C11D 119.4(3)
C11Z C11E H11F 120.3
C11D C11E H11F 120.3
O11Z C11Z C11E 122.0(4)
O11Z C11Z C11Y 118.8(4)
C11E C11Z C11Y 119.1(3)
C11Z O11Z H11G 109.5
C11X C11Y C11Z 120.9(3)
C11X C11Y H11H 119.5
C11Z C11Y H11H 119.6
C11Y C11X C11G 120.9(3)
C11Y C11X H11I 119.6
C11G C11X H11I 119.6
O11 C11' N12 123.2(2)
O11 C11' C11A 119.3(2)
N12 C11' C11A 117.5(2)
C11' N12 C12A 119.7(2)
C11' N12 H12D 120.1
C12A N12 H12D 120.1
N12 C12A C12B 113.0(3)
N12 C12A C12' 108.0(3)
C12B C12A C12' 110.7(3)
N12 C12A H12E 108.3
C12B C12A H12E 108.3
C12' C12A H12E 108.3
C12A C12B H12F 109.5
C12A C12B H12G 109.5
H12F C12B H12G 109.5
C12A C12B H12H 109.5
H12F C12B H12H 109.5
H12G C12B H12H 109.5
O12 C12' N13 122.6(3)
O12 C12' C12A 122.4(3)
N13 C12' C12A 115.0(3)
C12' N13 C13A 122.3(3)
C12' N13 H13D 118.9
C13A N13 H13D 118.9
N13 C13A C13' 110.5(3)
N13 C13A H13E 109.6
C13' C13A H13E 109.6
N13 C13A H13F 109.6
C13' C13A H13F 109.6
H13E C13A H13F 108.1
O13 C13' N14 123.8(2)
O13 C13' C13A 120.2(2)
N14 C13' C13A 116.0(2)
C13' N14 C14A 118.2(2)
C13' N14 C14N 122.6(2)
C14A N14 C14N 118.81(19)
N14 C14N H14D 109.5
N14 C14N H14E 109.5
H14D C14N H14E 109.5
N14 C14N H14F 109.5
H14D C14N H14F 109.5
H14E C14N H14F 109.5
N14 C14A C14' 112.0(2)
N14 C14A C14B 112.1(2)
C14' C14A C14B 110.87(18)
N14 C14A H14G 107.2
C14' C14A H14G 107.2
C14B C14A H14G 107.2
C14G C14B C14A 111.26(19)
C14G C14B H14H 109.4
C14A C14B H14H 109.4
C14G C14B H14I 109.4
C14A C14B H14I 109.4
H14H C14B H14I 108.0
C14D C14G C14X 117.5(3)
C14D C14G C14B 121.6(3)
C14X C14G C14B 120.9(3)
C14G C14D C14E 121.5(3)
C14G C14D H14J 119.3
C14E C14D H14J 119.3
C14Z C14E C14D 120.1(3)
C14Z C14E H14K 119.9
C14D C14E H14K 119.9
C14Y C14Z C14E 119.2(3)
C14Y C14Z H14L 120.4
C14E C14Z H14L 120.4
C14Z C14Y C14X 121.0(3)
C14Z C14Y H14M 119.5
C14X C14Y H14M 119.5
C14Y C14X C14G 120.7(3)
C14Y C14X H14N 119.6
C14G C14X H14N 119.6
O14 C14' N15 123.4(2)
O14 C14' C14A 122.9(2)
N15 C14' C14A 113.6(2)
C14' N15 C15A 123.9(2)
C14' N15 H15A 118.0
C15A N15 H15A 118.0
N15 C15A C15' 108.0(2)
N15 C15A C15B 110.92(19)
C15' C15A C15B 113.7(2)
N15 C15A H15B 108.0
C15' C15A H15B 108.0
C15B C15A H15B 108.0
C15G C15B C15A 114.6(2)
C15G C15B H15C 108.6
C15A C15B H15C 108.6
C15G C15B H15D 108.6
C15A C15B H15D 108.6
H15C C15B H15D 107.6
C15B C15G S15 114.28(19)
C15B C15G H15E 108.7
S15 C15G H15E 108.7
C15B C15G H15F 108.7
S15 C15G H15F 108.7
H15E C15G H15F 107.6
C15D S15 C15G 103.3(2)
S15 C15D H15G 109.5
S15 C15D H15H 109.5
H15G C15D H15H 109.5
S15 C15D H15I 109.5
H15G C15D H15I 109.5
H15H C15D H15I 109.5
O15 C15' O15' 123.4(2)
O15 C15' C15A 125.4(2)
O15' C15' C15A 111.1(2)
C15' O15' C16 116.0(2)
O15' C16 H16A 109.5
O15' C16 H16B 109.5
H16A C16 H16B 109.5
O15' C16 H16C 109.5
H16A C16 H16C 109.5
H16B C16 H16C 109.5
H1SA O1S H1SB 110(3)
H2SA O2S H2SB 108(3)

loop_
_geom_bond_atom_site_label_1
_geom_bond_atom_site_label_2
_geom_bond_site_symmetry_2
_geom_bond_distance
_geom_bond_publ_flag
C1 O . 1.474(3) ?
C1 C2 . 1.499(4) ?
C1 C3 . 1.508(5) ?
C1 C4 . 1.521(5) ?
C2 H2A . .9600 ?
C2 H2B . .9600 ?
C2 H2C . .9600 ?
C3 H3A . .9600 ?
C3 H3B . .9600 ?
C3 H3C . .9600 ?
C4 H4A . .9600 ?
C4 H4B . .9600 ?
C4 H4C . .9600 ?
C5 O0 . 1.220(3) ?
C5 N1 . 1.335(3) ?
C5 O . 1.339(3) ?
N1 C1A . 1.460(3) ?
N1 H1A . .8600 ?
C1A C1' . 1.528(3) ?
C1A C1B . 1.529(4) ?
C1A H1AA . .9800 ?
C1B C1G . 1.501(4) ?
C1B H1BA . .9700 ?
C1B H1BB . .9700 ?
C1G C1D2 . 1.389(4) ?
C1G C1D1 . 1.399(4) ?
C1D1 C1E1 . 1.371(4) ?
C1D1 H1DA . .9300 ?
C1E1 C1Z . 1.385(4) ?
C1E1 H1EA . .9300 ?
C1Z O1Z . 1.358(3) ?
C1Z C1E2 . 1.388(4) ?
O1Z H1ZA . .8200 ?
C1E2 C1D2 . 1.376(4) ?
C1E2 H1EB . .9300 ?
C1D2 H1DB . .9300 ?
C1' O1 . 1.236(3) ?
C1' N2 . 1.325(3) ?
N2 C2A . 1.461(3) ?
N2 H2D . .8600 ?
C2A C2' . 1.515(3) ?
C2A C2B . 1.517(4) ?
C2A H2AA . .9800 ?
C2B H2BA . .9600 ?
C2B H2BB . .9600 ?
C2B H2BC . .9600 ?
C2' O2 . 1.235(3) ?
C2' N3 . 1.318(3) ?
N3 C3A . 1.451(3) ?
N3 H3D . .8600 ?
C3A C3' . 1.504(4) ?
C3A H3AA . .9700 ?
C3A H3AB . .9700 ?
C3' O3 . 1.233(3) ?
C3' N4 . 1.346(3) ?
N4 C4A . 1.463(3) ?
N4 C4N . 1.472(3) ?
C4N H4NA . .9600 ?
C4N H4NB . .9600 ?
C4N H4NC . .9600 ?
C4A C4B . 1.526(4) ?
C4A C4' . 1.527(3) ?
C4A H4AA . .9800 ?
C4B C4G . 1.505(4) ?
C4B H4BA . .9700 ?
C4B H4BB . .9700 ?
C4G C4D1 . 1.386(4) ?
C4G C4D2 . 1.392(5) ?
C4D1 C4E1 . 1.373(4) ?
C4D1 H4DA . .9300 ?
C4E1 C4Z . 1.368(6) ?
C4E1 H4EA . .9300 ?
C4Z C4E2 . 1.377(5) ?
C4Z H4ZA . .9300 ?
C4E2 C4D2 . 1.397(5) ?
C4E2 H4EB . .9300 ?
C4D2 H4DB . .9300 ?
C4' O4 . 1.226(3) ?
C4' N5 . 1.319(4) ?
N5 C5A . 1.442(3) ?
N5 H5A . .8600 ?
C5A C5' . 1.516(4) ?
C5A C5B . 1.522(4) ?
C5A H5AA . .9800 ?
C5B C5G' . 1.503(13) ?
C5B C5G . 1.574(8) ?
C5B H5BA . .9700 ?
C5B H5BB . .9700 ?
C5G S5 . 1.837(7) ?
C5G H5GA . .9700 ?
C5G H5GB . .9700 ?
S5 C5D . 1.920(9) ?
C5D H5DA . .9600 ?
C5D H5DB . .9600 ?
C5D H5DC . .9600 ?
C5G' S5' . 1.678(12) ?
C5G' H5GC . .9700 ?
C5G' H5GD . .9700 ?
S5' C5D' . 1.896(15) ?
C5D' H5DD . .9600 ?
C5D' H5DE . .9600 ?
C5D' H5DF . .9600 ?
C5' O5 . 1.203(3) ?
C5' O5' . 1.311(3) ?
O5' C6 . 1.444(4) ?
C6 H6A . .9600 ?
C6 H6B . .9600 ?
C6 H6C . .9600 ?
C11 O11" . 1.469(4) ?
C11 C13 . 1.486(5) ?
C11 C12 . 1.504(5) ?
C11 C14 . 1.520(5) ?
C12 H12A . .9600 ?
C12 H12B . .9600 ?
C12 H12C . .9600 ?
C13 H13A . .9600 ?
C13 H13B . .9600 ?
C13 H13C . .9600 ?
C14 H14A . .9600 ?
C14 H14B . .9600 ?
C14 H14C . .9600 ?
C15 O15" . 1.213(4) ?
C15 N11 . 1.329(4) ?
C15 O11" . 1.349(3) ?
N11 C11A . 1.446(4) ?
N11 H11A . .8600 ?
C11A C11' . 1.527(4) ?
C11A C11B . 1.531(4) ?
C11A H11B . .9800 ?
C11B C11G . 1.497(4) ?
C11B H11C . .9700 ?
C11B H11D . .9700 ?
C11G C11D . 1.382(4) ?
C11G C11X . 1.399(5) ?
C11D C11E . 1.390(5) ?
C11D H11E . .9300 ?
C11E C11Z . 1.379(5) ?
C11E H11F . .9300 ?
C11Z O11Z . 1.352(4) ?
C11Z C11Y . 1.387(6) ?
O11Z H11G . .8200 ?
C11Y C11X . 1.382(5) ?
C11Y H11H . .9300 ?
C11X H11I . .9300 ?
C11' O11 . 1.227(3) ?
C11' N12 . 1.330(3) ?
N12 C12A . 1.469(4) ?
N12 H12D . .8600 ?
C12A C12B . 1.505(7) ?
C12A C12' . 1.529(5) ?
C12A H12E . .9800 ?
C12B H12F . .9600 ?
C12B H12G . .9600 ?
C12B H12H . .9600 ?
C12' O12 . 1.238(4) ?
C12' N13 . 1.305(4) ?
N13 C13A . 1.437(4) ?
N13 H13D . .8600 ?
C13A C13' . 1.509(4) ?
C13A H13E . .9700 ?
C13A H13F . .9700 ?
C13' O13 . 1.233(3) ?
C13' N14 . 1.346(3) ?
N14 C14A . 1.461(3) ?
N14 C14N . 1.462(4) ?
C14N H14D . .9600 ?
C14N H14E . .9600 ?
C14N H14F . .9600 ?
C14A C14' . 1.533(3) ?
C14A C14B . 1.536(4) ?
C14A H14G . .9800 ?
C14B C14G . 1.510(4) ?
C14B H14H . .9700 ?
C14B H14I . .9700 ?
C14G C14D . 1.381(4) ?
C14G C14X . 1.385(4) ?
C14D C14E . 1.386(5) ?
C14D H14J . .9300 ?
C14E C14Z . 1.368(5) ?
C14E H14K . .9300 ?
C14Z C14Y . 1.365(5) ?
C14Z H14L . .9300 ?
C14Y C14X . 1.383(4) ?
C14Y H14M . .9300 ?
C14X H14N . .9300 ?
C14' O14 . 1.223(3) ?
C14' N15 . 1.335(3) ?
N15 C15A . 1.444(3) ?
N15 H15A . .8600 ?
C15A C15' . 1.507(4) ?
C15A C15B . 1.546(4) ?
C15A H15B . .9800 ?
C15B C15G . 1.516(4) ?
C15B H15C . .9700 ?
C15B H15D . .9700 ?
C15G S15 . 1.799(3) ?
C15G H15E . .9700 ?
C15G H15F . .9700 ?
S15 C15D . 1.742(5) ?
C15D H15G . .9600 ?
C15D H15H . .9600 ?
C15D H15I . .9600 ?
C15' O15 . 1.196(3) ?
C15' O15' . 1.342(3) ?
O15' C16 . 1.434(3) ?
C16 H16A . .9600 ?
C16 H16B . .9600 ?
C16 H16C . .9600 ?
O1S H1SA . .85(4) ?
O1S H1SB . .86(3) ?
O2S H2SA . .893(17) ?
O2S H2SB . .874(18) ?
O3S O3S 2 .60(3) ?

loop_
_geom_hbond_atom_site_label_D
_geom_hbond_atom_site_label_H
_geom_hbond_atom_site_label_A
_geom_hbond_site_symmetry_A
_geom_hbond_distance_DH
_geom_hbond_distance_HA
_geom_hbond_distance_DA
_geom_hbond_angle_DHA
_geom_hbond_publ_flag
N1 H1A O15 . .86 2.29 3.036(3) 145.1 y
O1Z H1ZA O1S . .82 1.89 2.708(3) 179.3 y
N2 H2D O2 2_556 .86 2.11 2.960(3) 169.0 y
N3 H3D O13 . .86 2.26 3.029(3) 148.8 y
N5 H5A O11 . .86 2.07 2.865(3) 152.5 y
N11 H11A O5 . .86 2.26 3.017(3) 146.4 y
O11Z H11G O2S 1_565 .82 1.93 2.745(5) 175.2 y
N12 H12D O12 2 .86 2.10 2.956(4) 170.5 y
N13 H13D O3 . .86 2.05 2.902(3) 168.9 y
N15 H15A O1 . .86 2.00 2.828(3) 160.5 y
O1S H1SA O2 2_566 .85(4) 2.02(4) 2.842(3) 164(3) y
O1S H1SB O0 1_565 .86(3) 2.00(3) 2.827(3) 160(4) y
O2S H2SA O15" . .89(2) 1.93(2) 2.821(3) 175(4) y
O2S H2SB O3S 2 .87(2) 1.76(3) 2.521(14) 144(4) y
O2S H2SB O3S . .87(2) 2.01(3) 2.768(14) 144(3) y
